data_7212051
loop_
_publ_author_name
'Liu, Qing-Xiang'
'Yang, Xiao-Qiong'
'Zhao, Xiao-Jun'
'Ge, Shu-Sheng'
'Liu, Shu-Wen'
'Zang, Yan'
'Song, Hai-bin'
'Guo, Jian-Hua'
'Wang, Xiu-Guang'

_publ_section_title
;
 Macrocyclic dinuclear silver(i) complexes based on bis(N-heterocyclic
 carbene) ligands: synthesis and structural studies
;
_journal_issue 7
_journal_name_full CrystEngComm
_journal_page_first 2245
_journal_paper_doi 10.1039/b919007d
_journal_volume 12
_journal_year 2010
_chemical_formula_sum 'C100 H112 Ag4 F24 N16 O P4'
_chemical_formula_weight 2565.42
_chemical_name_systematic
;
?
;
_space_group_IT_number 62
_symmetry_cell_setting orthorhombic
_symmetry_space_group_name_Hall '-P 2ac 2n'
_symmetry_space_group_name_H-M 'P n m a'
_atom_sites_solution_hydrogens geom
_atom_sites_solution_primary direct
_atom_sites_solution_secondary difmap
_audit_creation_method SHELXL-97
_cell_angle_alpha 90.00
_cell_angle_beta 90.00
_cell_angle_gamma 90.00
_cell_formula_units_Z 2
_cell_length_a 24.699(5)
_cell_length_b 18.113(4)
_cell_length_c 12.594(3)
_cell_measurement_reflns_used 9724
_cell_measurement_temperature 296(2)
_cell_measurement_theta_max 27.64
_cell_measurement_theta_min 2.39
_cell_volume 5634(2)
_computing_cell_refinement 'Bruker SMART APEX II'
_computing_data_collection 'Bruker SMART APEX II'
_computing_data_reduction 'Bruker SAINT'
_computing_molecular_graphics 'Bruker SHELXTL'
_computing_publication_material 'Bruker SHELXTL'
_computing_structure_refinement 'SHELXL-97 (Sheldrick, 1997)'
_computing_structure_solution 'SHELXS-97 (Sheldrick, 1990)'
_diffrn_ambient_temperature 296(2)
_diffrn_measured_fraction_theta_full 1.000
_diffrn_measured_fraction_theta_max 1.000
_diffrn_measurement_device_type 'APEX II CCD area detector'
_diffrn_measurement_method 'phi and omega scans'
_diffrn_radiation_monochromator graphite
_diffrn_radiation_source 'fine-focus sealed tube'
_diffrn_radiation_type MoK\a
_diffrn_radiation_wavelength 0.71073
_diffrn_reflns_av_R_equivalents 0.0449
_diffrn_reflns_av_sigmaI/netI 0.0356
_diffrn_reflns_limit_h_max 29
_diffrn_reflns_limit_h_min -24
_diffrn_reflns_limit_k_max 21
_diffrn_reflns_limit_k_min -21
_diffrn_reflns_limit_l_max 14
_diffrn_reflns_limit_l_min -14
_diffrn_reflns_number 27078
_diffrn_reflns_theta_full 25.00
_diffrn_reflns_theta_max 25.00
_diffrn_reflns_theta_min 1.65
_exptl_absorpt_coefficient_mu 0.834
_exptl_absorpt_correction_T_max 0.825
_exptl_absorpt_correction_T_min 0.812
_exptl_absorpt_correction_type multi-scan
_exptl_absorpt_process_details SADABS
_exptl_crystal_colour COLOURLESS
_exptl_crystal_density_diffrn 1.512
_exptl_crystal_density_meas ?
_exptl_crystal_density_method 'not measured'
_exptl_crystal_description BLOCK
_exptl_crystal_F_000 2592.0
_exptl_crystal_size_max 0.25
_exptl_crystal_size_mid 0.24
_exptl_crystal_size_min 0.23
_refine_diff_density_max 0.768
_refine_diff_density_min -1.176
_refine_diff_density_rms 0.130
_refine_ls_extinction_method none
_refine_ls_goodness_of_fit_ref 1.083
_refine_ls_hydrogen_treatment cosntr
_refine_ls_matrix_type full
_refine_ls_number_parameters 417
_refine_ls_number_reflns 5131
_refine_ls_number_restraints 218
_refine_ls_restrained_S_all 1.067
_refine_ls_R_factor_all 0.1129
_refine_ls_R_factor_gt 0.0911
_refine_ls_shift/su_max 0.000
_refine_ls_shift/su_mean 0.000
_refine_ls_structure_factor_coef Fsqd
_refine_ls_weighting_details 'calc w=1/[\s^2^(Fo^2^)+(0.0010P)^2^+99.5815P] where P=(Fo^2^+2Fc^2^)/3'
_refine_ls_weighting_scheme calc
_refine_ls_wR_factor_gt 0.1992
_refine_ls_wR_factor_ref 0.2122
_reflns_number_gt 3855
_reflns_number_total 5132
_reflns_threshold_expression >2sigma(I)
_cod_data_source_file b919007d.txt
_cod_data_source_block 80615c
_cod_depositor_comments
;
The following automatic conversions were performed:

'_symmetry_cell_setting' value 'Orthorhombic' changed to
'orthorhombic' according to
/home/saulius/struct/CIF-dictionaries/cif_core.dic dictionary named
'cif_core.dic' version 2.4.2 from
2011-04-26.

'_exptl_absorpt_correction_type' value 'MULTI-SCAN'
changed to 'multi-scan' according to
/home/saulius/struct/CIF-dictionaries/cif_core.dic dictionary named
'cif_core.dic' version 2.4.2 from 2011-04-26.

Automatic conversion script
Id: cif_fix_values 1891 2012-01-12 08:04:46Z andrius 

The following automatic conversions were performed:

'_exptl_crystal_density_meas' value 'NONE' was changed to '?' - the
value is perceived as not measured.

Automatic conversion script
Id: cif_fix_values 3008 2015-01-20 13:52:24Z robertas 
;
_cod_original_sg_symbol_H-M Pnma
_cod_original_formula_sum 'C100 H112 Ag4 F24 N16 O P4 '
_cod_database_code 7212051

loop_
_symmetry_equiv_pos_as_xyz
'x, y, z'
'-x+1/2, -y, z+1/2'
'-x, y+1/2, -z'
'x+1/2, -y+1/2, -z+1/2'
'-x, -y, -z'
'x-1/2, y, -z-1/2'
'x, -y-1/2, z'
'-x-1/2, y-1/2, z-1/2'

loop_
_atom_site_label
_atom_site_type_symbol
_atom_site_fract_x
_atom_site_fract_y
_atom_site_fract_z
_atom_site_U_iso_or_equiv
_atom_site_adp_type
_atom_site_occupancy
_atom_site_symmetry_multiplicity
_atom_site_calc_flag
_atom_site_refinement_flags
_atom_site_disorder_assembly
_atom_site_disorder_group
Ag1 Ag 0.16259(3) 0.00934(4) 0.87588(6) 0.0525(3) Uani 1 1 d . . .
F1 F 0.1614(6) 0.2500 0.5027(8) 0.101(4) Uani 1 2 d S . .
F2 F 0.1154(3) 0.1880(4) 0.3768(7) 0.099(2) Uani 1 1 d . . .
F3 F 0.2061(3) 0.1877(4) 0.3779(7) 0.088(2) Uani 1 1 d . . .
F4 F 0.1613(6) 0.2500 0.2540(7) 0.116(5) Uani 1 2 d S . .
F5 F 0.2026(5) 0.7500 0.3761(14) 0.152(6) Uani 1 2 d S . .
F6 F 0.2672(5) 0.8069(8) 0.2908(11) 0.208(7) Uani 1 1 d . . .
F7 F 0.2640(5) 0.8090(9) 0.4619(11) 0.219(8) Uani 1 1 d . . .
F8 F 0.3308(4) 0.7500 0.3947(6) 0.072(3) Uani 1 2 d S . .
N1 N 0.1431(4) 0.0603(5) 0.6440(8) 0.063(3) Uani 1 1 d . A .
N2 N 0.1815(4) -0.0448(5) 0.6474(7) 0.059(2) Uani 1 1 d . . .
N3 N 0.1495(4) 0.0623(5) 1.1097(8) 0.061(2) Uani 1 1 d . . .
N4 N 0.1872(4) -0.0434(5) 1.1050(7) 0.057(2) Uani 1 1 d . . .
P1 P 0.16052(17) 0.2500 0.3851(3) 0.0466(8) Uani 1 2 d S . .
P2 P 0.26463(19) 0.7500 0.3755(4) 0.0634(11) Uani 1 2 d S . .
C1 C 0.1609(5) 0.0091(9) 0.7102(9) 0.078(4) Uani 1 1 d . . .
C2 C 0.1516(8) 0.0377(11) 0.5343(12) 0.112(7) Uani 1 1 d . . .
H2 H 0.1423 0.0620 0.4719 0.134 Uiso 1 1 calc R . .
C3 C 0.1738(7) -0.0207(11) 0.5461(10) 0.102(6) Uani 1 1 d . . .
H3 H 0.1854 -0.0483 0.4882 0.122 Uiso 1 1 calc R . .
C4 C 0.2053(5) -0.1148(7) 0.6820(10) 0.068(3) Uani 1 1 d . . .
H4A H 0.2120 -0.1127 0.7578 0.082 Uiso 1 1 calc R . .
H4B H 0.2398 -0.1218 0.6465 0.082 Uiso 1 1 calc R . .
C5 C 0.1687(5) -0.1803(6) 0.6580(9) 0.064(3) Uani 1 1 d . . .
H5A H 0.1340 -0.1738 0.6926 0.077 Uiso 1 1 calc R . .
H5B H 0.1627 -0.1840 0.5821 0.077 Uiso 1 1 calc R . .
C6 C 0.1960(8) -0.2500 0.6986(14) 0.075(5) Uani 1 2 d S . .
H6A H 0.2336 -0.2500 0.6764 0.090 Uiso 1 2 calc SR . .
H6B H 0.1952 -0.2500 0.7756 0.090 Uiso 1 2 calc SR . .
C8 C 0.0531(4) 0.1334(10) 0.6679(15) 0.079(11) Uani 0.520(15) 1 d PGDU A 1
C9 C 0.0304(6) 0.1829(11) 0.5964(16) 0.136(14) Uani 0.520(15) 1 d PGDU A 1
H9 H 0.0524 0.2153 0.5588 0.164 Uiso 0.520(15) 1 calc PR A 1
C10 C -0.0254(6) 0.1839(14) 0.5809(19) 0.20(2) Uani 0.520(15) 1 d PGU A 1
H10 H -0.0406 0.2170 0.5330 0.241 Uiso 0.520(15) 1 calc PR A 1
C11 C -0.0583(4) 0.1354(15) 0.637(2) 0.162(18) Uani 0.520(15) 1 d PGU A 1
H11 H -0.0956 0.1361 0.6267 0.195 Uiso 0.520(15) 1 calc PR A 1
C12 C -0.0355(5) 0.0859(13) 0.7086(19) 0.109(11) Uani 0.520(15) 1 d PGU A 1
H12 H -0.0575 0.0535 0.7461 0.131 Uiso 0.520(15) 1 calc PR A 1
C13 C 0.0202(5) 0.0849(11) 0.7240(15) 0.104(10) Uani 0.520(15) 1 d PGDU A 1
H13 H 0.0355 0.0518 0.7719 0.124 Uiso 0.520(15) 1 calc PR A 1
C7 C 0.1136(4) 0.1291(6) 0.6797(10) 0.079(4) Uani 1 1 d D . .
H7A H 0.1220 0.1366 0.7542 0.094 Uiso 1 1 calc R A 1
H7B H 0.1290 0.1705 0.6412 0.094 Uiso 1 1 calc R A 1
C8' C 0.0541(4) 0.1132(12) 0.6752(14) 0.053(7) Uani 0.480(15) 1 d PGDU A 2
C9' C 0.0332(6) 0.0705(13) 0.5932(16) 0.133(15) Uani 0.480(15) 1 d PGDU A 2
H9' H 0.0563 0.0490 0.5438 0.159 Uiso 0.480(15) 1 calc PR A 2
C10' C -0.0224(7) 0.0598(16) 0.585(2) 0.21(3) Uani 0.480(15) 1 d PGU A 2
H10' H -0.0364 0.0312 0.5302 0.255 Uiso 0.480(15) 1 calc PR A 2
C12' C -0.0570(4) 0.0919(16) 0.659(2) 0.119(13) Uani 0.480(15) 1 d PGU A 2
H12' H -0.0942 0.0847 0.6534 0.143 Uiso 0.480(15) 1 calc PR A 2
C11' C -0.0361(5) 0.1346(16) 0.741(2) 0.136(16) Uani 0.480(15) 1 d PGU A 2
H11' H -0.0592 0.1561 0.7901 0.163 Uiso 0.480(15) 1 calc PR A 2
C13' C 0.0195(6) 0.1453(14) 0.7489(17) 0.21(3) Uani 0.480(15) 1 d PGDU A 2
H13' H 0.0335 0.1739 0.8038 0.246 Uiso 0.480(15) 1 calc PR A 2
C14 C 0.1656(4) 0.0085(4) 1.0401(7) 0.042(2) Uani 1 1 d . . .
C15 C 0.1613(6) 0.0446(6) 1.2068(9) 0.066(3) Uani 1 1 d . B .
H15 H 0.1548 0.0743 1.2656 0.080 Uiso 1 1 calc R . .
C16 C 0.1847(5) -0.0237(7) 1.2107(9) 0.066(3) Uani 1 1 d . B .
H16 H 0.1962 -0.0503 1.2698 0.079 Uiso 1 1 calc R . .
C17 C 0.2088(5) -0.1142(6) 1.0675(9) 0.062(3) Uani 1 1 d . . .
H17A H 0.2441 -0.1221 1.0994 0.075 Uiso 1 1 calc R . .
H17B H 0.2138 -0.1116 0.9912 0.075 Uiso 1 1 calc R . .
C18 C 0.1735(4) -0.1786(6) 1.0925(9) 0.061(3) Uani 1 1 d . . .
H18A H 0.1388 -0.1725 1.0578 0.073 Uiso 1 1 calc R B .
H18B H 0.1674 -0.1809 1.1685 0.073 Uiso 1 1 calc R . .
C19 C 0.1998(7) -0.2500 1.0553(14) 0.065(4) Uani 1 2 d S . .
H19A H 0.2001 -0.2500 0.9783 0.077 Uiso 1 2 calc SR . .
H19B H 0.2372 -0.2500 1.0789 0.077 Uiso 1 2 calc SR . .
C21 C 0.0619(4) 0.1235(10) 1.0930(17) 0.10(2) Uani 0.460(14) 1 d PGDU B 1
C22 C 0.0324(5) 0.0691(10) 1.0411(16) 0.093(10) Uani 0.460(14) 1 d PGDU B 1
H22 H 0.0499 0.0355 0.9970 0.111 Uiso 0.460(14) 1 calc PR B 1
C23 C -0.0234(5) 0.0648(11) 1.0549(17) 0.095(10) Uani 0.460(14) 1 d PGU B 1
H23 H -0.0431 0.0284 1.0202 0.114 Uiso 0.460(14) 1 calc PR B 1
C24 C -0.0496(4) 0.1150(13) 1.1208(19) 0.107(14) Uani 0.460(14) 1 d PGU B 1
H24 H -0.0869 0.1121 1.1301 0.128 Uiso 0.460(14) 1 calc PR B 1
C25 C -0.0200(5) 0.1694(12) 1.1728(17) 0.096(11) Uani 0.460(14) 1 d PGU B 1
H25 H -0.0376 0.2030 1.2168 0.115 Uiso 0.460(14) 1 calc PR B 1
C26 C 0.0357(5) 0.1736(10) 1.1589(15) 0.077(8) Uani 0.460(14) 1 d PGDU B 1
H26 H 0.0555 0.2100 1.1936 0.092 Uiso 0.460(14) 1 calc PR B 1
C20 C 0.1223(3) 0.1284(6) 1.0783(10) 0.073(3) Uani 1 1 d DU B 1
H20A H 0.1302 0.1384 1.0042 0.088 Uiso 1 1 calc R B 1
H20B H 0.1361 0.1694 1.1199 0.088 Uiso 1 1 calc R B 1
C21' C 0.0619(3) 0.1275(8) 1.0826(9) 0.048(9) Uani 0.540(14) 1 d PGDU B 2
C22' C 0.0321(5) 0.1502(12) 0.9948(11) 0.137(14) Uani 0.540(14) 1 d PGDU B 2
H22' H 0.0498 0.1655 0.9335 0.164 Uiso 0.540(14) 1 calc PR B 2
C23' C -0.0241(5) 0.1501(15) 0.9987(16) 0.23(3) Uani 0.540(14) 1 d PGU B 2
H23' H -0.0440 0.1653 0.9400 0.280 Uiso 0.540(14) 1 calc PR B 2
C24' C -0.0506(3) 0.1272(13) 1.0904(19) 0.107(13) Uani 0.540(14) 1 d PGU B 2
H24' H -0.0882 0.1271 1.0931 0.128 Uiso 0.540(14) 1 calc PR B 2
C25' C -0.0208(5) 0.1045(11) 1.1782(15) 0.101(9) Uani 0.540(14) 1 d PGU B 2
H25' H -0.0385 0.0892 1.2395 0.121 Uiso 0.540(14) 1 calc PR B 2
C26' C 0.0354(5) 0.1046(10) 1.1743(11) 0.103(10) Uani 0.540(14) 1 d PGDU B 2
H26' H 0.0553 0.0894 1.2330 0.123 Uiso 0.540(14) 1 calc PR B 2
O1 O 0.1641(11) 0.005(2) 0.359(2) 0.087(12) Uani 0.25 1 d P . .

loop_
_atom_site_aniso_label
_atom_site_aniso_U_11
_atom_site_aniso_U_22
_atom_site_aniso_U_33
_atom_site_aniso_U_23
_atom_site_aniso_U_13
_atom_site_aniso_U_12
Ag1 0.0645(5) 0.0468(4) 0.0463(4) -0.0011(4) 0.0014(4) -0.0017(4)
F1 0.140(11) 0.103(9) 0.059(6) 0.000 0.002(7) 0.000
F2 0.089(5) 0.082(5) 0.125(7) 0.006(5) -0.008(5) -0.030(4)
F3 0.102(6) 0.057(4) 0.103(6) 0.005(4) -0.009(5) 0.013(4)
F4 0.132(11) 0.188(13) 0.028(5) 0.000 -0.010(6) 0.000
F5 0.060(7) 0.234(18) 0.161(14) 0.000 0.007(9) 0.000
F6 0.162(11) 0.249(15) 0.213(14) 0.159(12) 0.000(10) -0.002(10)
F7 0.148(10) 0.298(18) 0.212(13) -0.182(13) -0.003(9) 0.016(11)
F8 0.086(7) 0.108(7) 0.022(4) 0.000 0.017(4) 0.000
N1 0.075(6) 0.054(5) 0.059(6) 0.009(5) -0.010(5) -0.016(5)
N2 0.064(6) 0.059(5) 0.054(5) 0.005(5) -0.001(4) -0.008(5)
N3 0.072(6) 0.050(5) 0.062(6) -0.022(5) 0.020(5) -0.012(4)
N4 0.059(5) 0.062(6) 0.049(5) 0.001(4) 0.006(4) -0.007(4)
P1 0.073(2) 0.0420(18) 0.0251(16) 0.000 0.0020(18) 0.000
P2 0.068(3) 0.075(3) 0.047(2) 0.000 -0.007(2) 0.000
C1 0.060(7) 0.123(12) 0.053(6) -0.052(8) 0.006(6) -0.032(8)
C2 0.145(17) 0.134(15) 0.056(8) 0.047(10) -0.043(9) -0.069(14)
C3 0.132(15) 0.144(16) 0.030(6) 0.017(8) -0.012(7) -0.056(13)
C4 0.069(8) 0.071(8) 0.063(7) -0.021(6) -0.008(6) 0.002(6)
C5 0.060(7) 0.069(7) 0.063(7) -0.008(6) -0.004(6) 0.006(6)
C6 0.080(13) 0.085(13) 0.060(11) 0.000 0.007(10) 0.000
C8 0.086(14) 0.071(13) 0.082(14) 0.008(9) 0.001(9) 0.001(8)
C9 0.130(16) 0.137(16) 0.142(17) -0.009(10) -0.005(10) 0.003(10)
C10 0.20(2) 0.20(3) 0.20(3) -0.005(10) -0.001(10) 0.001(10)
C11 0.16(2) 0.16(2) 0.16(2) 0.000(10) 0.003(10) -0.002(10)
C12 0.098(13) 0.112(14) 0.117(14) 0.000(9) -0.004(9) -0.007(9)
C13 0.097(13) 0.105(13) 0.109(13) 0.006(9) 0.005(9) 0.008(9)
C7 0.107(11) 0.048(7) 0.081(9) 0.013(6) -0.021(8) -0.007(7)
C8' 0.064(11) 0.035(8) 0.060(10) 0.015(8) 0.006(8) -0.007(7)
C9' 0.125(17) 0.136(17) 0.138(17) 0.011(10) -0.008(10) -0.001(10)
C10' 0.21(3) 0.21(3) 0.22(3) 0.009(10) 0.000(10) 0.002(10)
C12' 0.120(16) 0.121(16) 0.117(16) 0.010(10) -0.002(10) -0.001(10)
C11' 0.130(18) 0.139(18) 0.139(18) -0.005(10) 0.010(10) 0.006(10)
C13' 0.21(3) 0.20(3) 0.20(3) -0.002(10) 0.000(10) -0.001(10)
C14 0.050(5) 0.019(4) 0.057(5) -0.028(4) 0.010(5) -0.007(4)
C15 0.107(10) 0.047(6) 0.046(6) -0.002(5) 0.015(6) -0.020(7)
C16 0.084(9) 0.063(7) 0.050(6) 0.009(6) -0.010(6) -0.012(6)
C17 0.059(7) 0.063(7) 0.065(7) 0.008(6) -0.004(6) 0.009(6)
C18 0.054(7) 0.062(7) 0.066(7) 0.000(6) -0.003(5) 0.002(5)
C19 0.062(11) 0.068(11) 0.064(11) 0.000 0.008(8) 0.000
C21 0.10(2) 0.10(2) 0.10(2) -0.002(7) -0.003(7) 0.001(7)
C22 0.090(12) 0.091(12) 0.097(12) -0.004(7) 0.004(7) 0.000(7)
C23 0.094(12) 0.092(12) 0.098(12) -0.001(7) 0.001(7) -0.004(7)
C24 0.102(15) 0.108(15) 0.110(15) 0.003(7) -0.001(7) -0.004(7)
C25 0.094(12) 0.094(12) 0.099(12) -0.010(7) 0.003(7) -0.002(7)
C26 0.072(10) 0.080(10) 0.079(10) -0.011(7) 0.003(7) -0.003(7)
C20 0.088(7) 0.054(6) 0.078(7) -0.014(5) 0.017(6) -0.003(6)
C21' 0.054(12) 0.037(10) 0.053(11) -0.006(7) -0.005(7) -0.004(7)
C22' 0.137(16) 0.143(16) 0.131(16) -0.001(10) 0.002(10) -0.001(10)
C23' 0.23(3) 0.24(3) 0.23(3) 0.000(10) -0.004(10) 0.004(10)
C24' 0.095(15) 0.114(15) 0.112(15) 0.011(9) -0.005(9) 0.001(9)
C25' 0.099(12) 0.097(12) 0.107(12) 0.018(9) -0.001(9) 0.001(9)
C26' 0.099(12) 0.105(13) 0.104(13) 0.010(9) -0.009(9) 0.002(9)
O1 0.042(15) 0.18(4) 0.035(14) -0.05(2) -0.015(13) -0.01(2)

loop_
_atom_type_symbol
_atom_type_description
_atom_type_scat_dispersion_real
_atom_type_scat_dispersion_imag
_atom_type_scat_source
C C 0.0033 0.0016 'International Tables Vol C Tables 4.2.6.8 and 6.1.1.4'
H H 0.0000 0.0000 'International Tables Vol C Tables 4.2.6.8 and 6.1.1.4'
N N 0.0061 0.0033 'International Tables Vol C Tables 4.2.6.8 and 6.1.1.4'
O O 0.0106 0.0060 'International Tables Vol C Tables 4.2.6.8 and 6.1.1.4'
F F 0.0171 0.0103 'International Tables Vol C Tables 4.2.6.8 and 6.1.1.4'
P P 0.1023 0.0942 'International Tables Vol C Tables 4.2.6.8 and 6.1.1.4'
Ag Ag -0.8971 1.1015 'International Tables Vol C Tables 4.2.6.8 and 6.1.1.4'

loop_
_geom_angle_atom_site_label_1
_geom_angle_atom_site_label_2
_geom_angle_atom_site_label_3
_geom_angle
_geom_angle_site_symmetry_1
_geom_angle_site_symmetry_3
C14 Ag1 C1 178.9(5) . .
C1 N1 C2 110.7(12) . .
C1 N1 C7 123.4(10) . .
C2 N1 C7 125.7(12) . .
C1 N2 C3 105.2(13) . .
C1 N2 C4 126.9(11) . .
C3 N2 C4 127.8(12) . .
C15 N3 C14 111.2(10) . .
C15 N3 C20 125.0(10) . .
C14 N3 C20 123.8(10) . .
C14 N4 C16 112.7(9) . .
C14 N4 C17 123.7(8) . .
C16 N4 C17 123.5(10) . .
F1 P1 F2 94.4(5) . 7_565
F1 P1 F2 94.4(5) . .
F2 P1 F2 90.1(6) 7_565 .
F1 P1 F3 92.6(5) . .
F2 P1 F3 172.9(5) 7_565 .
F2 P1 F3 89.5(4) . .
F1 P1 F3 92.6(5) . 7_565
F2 P1 F3 89.5(4) 7_565 7_565
F2 P1 F3 172.9(5) . 7_565
F3 P1 F3 90.0(6) . 7_565
F1 P1 F4 178.5(8) . .
F2 P1 F4 86.6(5) 7_565 .
F2 P1 F4 86.6(5) . .
F3 P1 F4 86.3(5) . .
F3 P1 F4 86.3(5) 7_565 .
F6 P2 F6 87.9(14) 7_575 .
F6 P2 F7 178.1(8) 7_575 .
F6 P2 F7 91.6(9) . .
F6 P2 F7 91.6(9) 7_575 7_575
F6 P2 F7 178.1(8) . 7_575
F7 P2 F7 88.9(14) . 7_575
F6 P2 F5 92.7(7) 7_575 .
F6 P2 F5 92.7(7) . .
F7 P2 F5 89.2(7) . .
F7 P2 F5 89.2(7) 7_575 .
F6 P2 F8 93.6(6) 7_575 .
F6 P2 F8 93.6(6) . .
F7 P2 F8 84.6(5) . .
F7 P2 F8 84.6(5) 7_575 .
F5 P2 F8 171.3(8) . .
N1 C1 N2 105.2(10) . .
N1 C1 Ag1 129.5(10) . .
N2 C1 Ag1 125.3(11) . .
C3 C2 N1 101.3(13) . .
C3 C2 H2 129.3 . .
N1 C2 H2 129.3 . .
C2 C3 N2 117.5(18) . .
C2 C3 H3 121.2 . .
N2 C3 H3 121.2 . .
N2 C4 C5 112.2(9) . .
N2 C4 H4A 109.2 . .
C5 C4 H4A 109.2 . .
N2 C4 H4B 109.2 . .
C5 C4 H4B 109.2 . .
H4A C4 H4B 107.9 . .
C6 C5 C4 108.5(10) . .
C6 C5 H5A 110.0 . .
C4 C5 H5A 110.0 . .
C6 C5 H5B 110.0 . .
C4 C5 H5B 110.0 . .
H5A C5 H5B 108.4 . .
C5 C6 C5 112.4(15) 7 .
C5 C6 H6A 109.1 7 .
C5 C6 H6A 109.1 . .
C5 C6 H6B 109.1 7 .
C5 C6 H6B 109.1 . .
H6A C6 H6B 107.9 . .
C9 C8 C13 120.0 . .
C9 C8 C7 120.0(4) . .
C13 C8 C7 119.9(4) . .
C10 C9 C8 120.0 . .
C10 C9 H9 120.0 . .
C8 C9 H9 120.0 . .
C11 C10 C9 120.0 . .
C11 C10 H10 120.0 . .
C9 C10 H10 120.0 . .
C10 C11 C12 120.0 . .
C10 C11 H11 120.0 . .
C12 C11 H11 120.0 . .
C11 C12 C13 120.0 . .
C11 C12 H12 120.0 . .
C13 C12 H12 120.0 . .
C12 C13 C8 120.0 . .
C12 C13 H13 120.0 . .
C8 C13 H13 120.0 . .
C8' C7 C8 14.5(11) . .
C8' C7 N1 107.6(9) . .
C8 C7 N1 119.5(12) . .
C8' C7 H7A 105.8 . .
C8 C7 H7A 107.4 . .
N1 C7 H7A 107.4 . .
C8' C7 H7B 120.9 . .
C8 C7 H7B 107.4 . .
N1 C7 H7B 107.4 . .
H7A C7 H7B 107.0 . .
C9' C8' C13' 120.0 . .
C9' C8' C7 120.1(4) . .
C13' C8' C7 119.8(4) . .
C8' C9' C10' 120.0 . .
C8' C9' H9' 120.0 . .
C10' C9' H9' 120.0 . .
C12' C10' C9' 120.0 . .
C12' C10' H10' 120.0 . .
C9' C10' H10' 120.0 . .
C10' C12' C11' 120.0 . .
C10' C12' H12' 120.0 . .
C11' C12' H12' 120.0 . .
C13' C11' C12' 120.0 . .
C13' C11' H11' 120.0 . .
C12' C11' H11' 120.0 . .
C11' C13' C8' 120.0 . .
C11' C13' H13' 120.0 . .
C8' C13' H13' 120.0 . .
N4 C14 N3 102.8(9) . .
N4 C14 Ag1 128.5(6) . .
N3 C14 Ag1 128.6(8) . .
N3 C15 C16 110.7(11) . .
N3 C15 H15 124.7 . .
C16 C15 H15 124.7 . .
C15 C16 N4 102.6(10) . .
C15 C16 H16 128.7 . .
N4 C16 H16 128.7 . .
N4 C17 C18 113.8(9) . .
N4 C17 H17A 108.8 . .
C18 C17 H17A 108.8 . .
N4 C17 H17B 108.8 . .
C18 C17 H17B 108.8 . .
H17A C17 H17B 107.7 . .
C17 C18 C19 110.6(10) . .
C17 C18 H18A 109.5 . .
C19 C18 H18A 109.5 . .
C17 C18 H18B 109.5 . .
C19 C18 H18B 109.5 . .
H18A C18 H18B 108.1 . .
C18 C19 C18 116.5(14) 7 .
C18 C19 H19A 108.2 7 .
C18 C19 H19A 108.2 . .
C18 C19 H19B 108.2 7 .
C18 C19 H19B 108.2 . .
H19A C19 H19B 107.3 . .
C22 C21 C26 120.0 . .
C22 C21 C20 120.3(4) . .
C26 C21 C20 119.7(4) . .
C21 C22 C23 120.0 . .
C21 C22 H22 120.0 . .
C23 C22 H22 120.0 . .
C24 C23 C22 120.0 . .
C24 C23 H23 120.0 . .
C22 C23 H23 120.0 . .
C23 C24 C25 120.0 . .
C23 C24 H24 120.0 . .
C25 C24 H24 120.0 . .
C26 C25 C24 120.0 . .
C26 C25 H25 120.0 . .
C24 C25 H25 120.0 . .
C25 C26 C21 120.0 . .
C25 C26 H26 120.0 . .
C21 C26 H26 120.0 . .
N3 C20 C21 112.4(12) . .
N3 C20 H20A 109.1 . .
C21 C20 H20A 109.1 . .
N3 C20 H20B 109.1 . .
C21 C20 H20B 109.1 . .
H20A C20 H20B 107.8 . .
C22' C21' C26' 120.0 . .
C21' C22' C23' 120.0 . .
C21' C22' H22' 120.0 . .
C23' C22' H22' 120.0 . .
C22' C23' C24' 120.0 . .
C22' C23' H23' 120.0 . .
C24' C23' H23' 120.0 . .
C25' C24' C23' 120.0 . .
C25' C24' H24' 120.0 . .
C23' C24' H24' 120.0 . .
C26' C25' C24' 120.0 . .
C26' C25' H25' 120.0 . .
C24' C25' H25' 120.0 . .
C25' C26' C21' 120.0 . .
C25' C26' H26' 120.0 . .
C21' C26' H26' 120.0 . .

loop_
_geom_bond_atom_site_label_1
_geom_bond_atom_site_label_2
_geom_bond_distance
_geom_bond_site_symmetry_2
Ag1 C14 2.070(9) .
Ag1 C1 2.087(11) .
F1 P1 1.481(11) .
F2 P1 1.586(7) .
F3 P1 1.597(7) .
F4 P1 1.652(10) .
F5 P2 1.533(13) .
F6 P2 1.485(11) .
F7 P2 1.525(11) .
F8 P2 1.652(11) .
N1 C1 1.323(17) .
N1 C2 1.455(19) .
N1 C7 1.513(15) .
N2 C1 1.356(15) .
N2 C3 1.361(15) .
N2 C4 1.464(14) .
N3 C15 1.297(14) .
N3 C14 1.370(11) .
N3 C20 1.430(14) .
N4 C14 1.355(13) .
N4 C16 1.379(14) .
N4 C17 1.468(14) .
P1 F2 1.586(7) 7_565
P1 F3 1.597(7) 7_565
P2 F6 1.485(11) 7_575
P2 F7 1.525(11) 7_575
C2 C3 1.20(2) .
C2 H2 0.9300 .
C3 H3 0.9300 .
C4 C5 1.521(15) .
C4 H4A 0.9700 .
C4 H4B 0.9700 .
C5 C6 1.520(15) .
C5 H5A 0.9700 .
C5 H5B 0.9700 .
C6 C5 1.520(15) 7
C6 H6A 0.9700 .
C6 H6B 0.9700 .
C8 C9 1.3900 .
C8 C13 1.3900 .
C8 C7 1.502(6) .
C9 C10 1.3900 .
C9 H9 0.9300 .
C10 C11 1.3900 .
C10 H10 0.9300 .
C11 C12 1.3900 .
C11 H11 0.9300 .
C12 C13 1.3900 .
C12 H12 0.9300 .
C13 H13 0.9300 .
C7 C8' 1.498(6) .
C7 H7A 0.9700 .
C7 H7B 0.9700 .
C8' C9' 1.3900 .
C8' C13' 1.3900 .
C9' C10' 1.3900 .
C9' H9' 0.9300 .
C10' C12' 1.3900 .
C10' H10' 0.9300 .
C12' C11' 1.3900 .
C12' H12' 0.9300 .
C11' C13' 1.3900 .
C11' H11' 0.9300 .
C13' H13' 0.9300 .
C15 C16 1.366(16) .
C15 H15 0.9300 .
C16 H16 0.9300 .
C17 C18 1.489(15) .
C17 H17A 0.9700 .
C17 H17B 0.9700 .
C18 C19 1.521(13) .
C18 H18A 0.9700 .
C18 H18B 0.9700 .
C19 C18 1.521(13) 7
C19 H19A 0.9700 .
C19 H19B 0.9700 .
C21 C22 1.3900 .
C21 C26 1.3900 .
C21 C20 1.506(6) .
C22 C23 1.3900 .
C22 H22 0.9300 .
C23 C24 1.3900 .
C23 H23 0.9300 .
C24 C25 1.3900 .
C24 H24 0.9300 .
C25 C26 1.3900 .
C25 H25 0.9300 .
C26 H26 0.9300 .
C20 H20A 0.9700 .
C20 H20B 0.9700 .
C21' C22' 1.3900 .
C21' C26' 1.3900 .
C22' C23' 1.3900 .
C22' H22' 0.9300 .
C23' C24' 1.3900 .
C23' H23' 0.9300 .
C24' C25' 1.3900 .
C24' H24' 0.9300 .
C25' C26' 1.3900 .
C25' H25' 0.9300 .
C26' H26' 0.9300 .

loop_
_geom_torsion_atom_site_label_1
_geom_torsion_atom_site_label_2
_geom_torsion_atom_site_label_3
_geom_torsion_atom_site_label_4
_geom_torsion
_geom_torsion_site_symmetry_4
C2 N1 C1 N2 1.2(14) .
C7 N1 C1 N2 176.1(8) .
C2 N1 C1 Ag1 178.0(10) .
C7 N1 C1 Ag1 -7.1(17) .
C3 N2 C1 N1 -0.3(13) .
C4 N2 C1 N1 -178.5(10) .
C3 N2 C1 Ag1 -177.2(10) .
C4 N2 C1 Ag1 4.5(16) .
C14 Ag1 C1 N1 -145(22) .
C14 Ag1 C1 N2 31(24) .
C1 N1 C2 C3 -1.8(18) .
C7 N1 C2 C3 -176.5(13) .
N1 C2 C3 N2 2(2) .
C1 N2 C3 C2 -1(2) .
C4 N2 C3 C2 177.2(15) .
C1 N2 C4 C5 107.9(12) .
C3 N2 C4 C5 -70.0(16) .
N2 C4 C5 C6 -178.8(11) .
C4 C5 C6 C5 -167.8(10) 7
C13 C8 C9 C10 0.0 .
C7 C8 C9 C10 176(2) .
C8 C9 C10 C11 0.0 .
C9 C10 C11 C12 0.0 .
C10 C11 C12 C13 0.0 .
C11 C12 C13 C8 0.0 .
C9 C8 C13 C12 0.0 .
C7 C8 C13 C12 -176(2) .
C9 C8 C7 C8' -149(5) .
C13 C8 C7 C8' 27(4) .
C9 C8 C7 N1 -112.4(14) .
C13 C8 C7 N1 63.8(18) .
C1 N1 C7 C8' -93.5(14) .
C2 N1 C7 C8' 80.6(16) .
C1 N1 C7 C8 -102.5(13) .
C2 N1 C7 C8 71.6(15) .
C8 C7 C8' C9' 109(5) .
N1 C7 C8' C9' -38(2) .
C8 C7 C8' C13' -67(4) .
N1 C7 C8' C13' 146.5(14) .
C13' C8' C9' C10' 0.0 .
C7 C8' C9' C10' -176(2) .
C8' C9' C10' C12' 0.0 .
C9' C10' C12' C11' 0.0 .
C10' C12' C11' C13' 0.0 .
C12' C11' C13' C8' 0.0 .
C9' C8' C13' C11' 0.0 .
C7 C8' C13' C11' 176(2) .
C16 N4 C14 N3 0.2(12) .
C17 N4 C14 N3 177.9(9) .
C16 N4 C14 Ag1 176.5(8) .
C17 N4 C14 Ag1 -5.8(14) .
C15 N3 C14 N4 1.1(12) .
C20 N3 C14 N4 -177.8(8) .
C15 N3 C14 Ag1 -175.2(8) .
C20 N3 C14 Ag1 5.9(14) .
C1 Ag1 C14 N4 -31(23) .
C1 Ag1 C14 N3 144(23) .
C14 N3 C15 C16 -2.0(14) .
C20 N3 C15 C16 176.8(10) .
N3 C15 C16 N4 2.0(14) .
C14 N4 C16 C15 -1.3(13) .
C17 N4 C16 C15 -179.0(10) .
C14 N4 C17 C18 -106.6(11) .
C16 N4 C17 C18 70.9(14) .
N4 C17 C18 C19 -177.6(11) .
C17 C18 C19 C18 169.5(10) 7
C26 C21 C22 C23 0.0 .
C20 C21 C22 C23 -180(2) .
C21 C22 C23 C24 0.0 .
C22 C23 C24 C25 0.0 .
C23 C24 C25 C26 0.0 .
C24 C25 C26 C21 0.0 .
C22 C21 C26 C25 0.0 .
C20 C21 C26 C25 180(2) .
C15 N3 C20 C21 -80.4(14) .
C14 N3 C20 C21 98.4(12) .
C22 C21 C20 N3 -59.1(18) .
C26 C21 C20 N3 120.9(13) .
C26' C21' C22' C23' 0.0 .
C21' C22' C23' C24' 0.0 .
C22' C23' C24' C25' 0.0 .
C23' C24' C25' C26' 0.0 .
C24' C25' C26' C21' 0.0 .
C22' C21' C26' C25' 0.0 .
